data_4033877
loop_
_publ_author_name
'Mukhopadhyay, Arindam'
'Jana, Kanyashree'
'Hossen, Tousif'
'Sahu, Kalyanasis'
'Moorthy, Jarugu Narasimha'

_publ_section_title
;
 Coumarin-Annelated Regioisomeric Heptahelicenes: Influence of Helicity on
 Excited-State Properties and Chiroptical Properties.
;
_journal_issue 17
_journal_name_full 'The Journal of organic chemistry'
_journal_page_first 10658
_journal_page_last 10668
_journal_paper_doi 10.1021/acs.joc.9b01126
_journal_volume 84
_journal_year 2019
_chemical_formula_moiety 'C28 H14 O4'
_chemical_formula_sum 'C28 H14 O4'
_chemical_formula_weight 414.39
_space_group_crystal_system monoclinic
_space_group_IT_number 14
_space_group_name_Hall '-P 2yn'
_space_group_name_H-M_alt 'P 1 21/n 1'
_atom_sites_solution_hydrogens geom
_audit_creation_method SHELXL-2014/7
_cell_angle_alpha 90
_cell_angle_beta 111.644(8)
_cell_angle_gamma 90
_cell_formula_units_Z 4
_cell_length_a 12.278(3)
_cell_length_b 10.770(2)
_cell_length_c 15.154(4)
_cell_measurement_reflns_used 2226
_cell_measurement_temperature 100(2)
_cell_measurement_theta_max 25.077
_cell_measurement_theta_min 2.381
_cell_volume 1862.6(8)
_computing_cell_refinement 'Bruker SAINT'
_computing_data_collection 'Bruker APEX2'
_computing_data_reduction 'Bruker SAINT'
_computing_structure_refinement 'SHELXL-2014/7 (Sheldrick, 2014)'
_diffrn_ambient_temperature 100(2)
_diffrn_measured_fraction_theta_full 0.995
_diffrn_measured_fraction_theta_max 0.995
_diffrn_measurement_device_type 'Bruker APEX-II CCD'
_diffrn_measurement_method '\f and \w scans'
_diffrn_radiation_type MoK\a
_diffrn_radiation_wavelength 0.71073
_diffrn_reflns_av_R_equivalents 0.0698
_diffrn_reflns_av_unetI/netI 0.0658
_diffrn_reflns_Laue_measured_fraction_full 0.995
_diffrn_reflns_Laue_measured_fraction_max 0.995
_diffrn_reflns_limit_h_max 14
_diffrn_reflns_limit_h_min -14
_diffrn_reflns_limit_k_max 12
_diffrn_reflns_limit_k_min -12
_diffrn_reflns_limit_l_max 18
_diffrn_reflns_limit_l_min -18
_diffrn_reflns_number 14531
_diffrn_reflns_point_group_measured_fraction_full 0.995
_diffrn_reflns_point_group_measured_fraction_max 0.995
_diffrn_reflns_theta_full 25.077
_diffrn_reflns_theta_max 25.077
_diffrn_reflns_theta_min 2.381
_diffrn_source 'sealed tube'
_exptl_absorpt_coefficient_mu 0.099
_exptl_crystal_colour yellow
_exptl_crystal_density_diffrn 1.478
_exptl_crystal_density_method 'not measured'
_exptl_crystal_description block
_exptl_crystal_F_000 856
_exptl_crystal_size_max 0.24
_exptl_crystal_size_mid 0.18
_exptl_crystal_size_min 0.12
_refine_diff_density_max 0.369
_refine_diff_density_min -0.394
_refine_diff_density_rms 0.117
_refine_ls_extinction_method none
_refine_ls_goodness_of_fit_ref 1.076
_refine_ls_hydrogen_treatment constr
_refine_ls_matrix_type full
_refine_ls_number_parameters 289
_refine_ls_number_reflns 3304
_refine_ls_number_restraints 0
_refine_ls_restrained_S_all 1.076
_refine_ls_R_factor_all 0.0977
_refine_ls_R_factor_gt 0.0563
_refine_ls_shift/su_max 0.000
_refine_ls_shift/su_mean 0.000
_refine_ls_structure_factor_coef Fsqd
_refine_ls_weighting_details 'w=1/[\s^2^(Fo^2^)+(0.1000P)^2^] where P=(Fo^2^+2Fc^2^)/3'
_refine_ls_weighting_scheme calc
_refine_ls_wR_factor_gt 0.1483
_refine_ls_wR_factor_ref 0.1743
_reflns_Friedel_coverage 0.000
_reflns_number_gt 2226
_reflns_number_total 3304
_reflns_threshold_expression 'I > 2\s(I)'
_cod_data_source_file jo9b01126_si_004.cif
_cod_data_source_block 7-in-in
_cod_original_sg_symbol_H-M 'P 21/n'
_cod_database_code 4033877
_shelx_shelxl_version_number 2014/7
_shelx_space_group_comment
;
The symmetry employed for this shelxl refinement is uniquely defined
by the following loop, which should always be used as a source of
symmetry information in preference to the above space-group names.
They are only intended as comments.
;

loop_
_space_group_symop_operation_xyz
'x, y, z'
'-x+1/2, y+1/2, -z+1/2'
'-x, -y, -z'
'x-1/2, -y-1/2, z-1/2'

loop_
_atom_site_label
_atom_site_type_symbol
_atom_site_fract_x
_atom_site_fract_y
_atom_site_fract_z
_atom_site_U_iso_or_equiv
_atom_site_adp_type
_atom_site_occupancy
_atom_site_site_symmetry_order
_atom_site_calc_flag
_atom_site_refinement_flags_posn
_atom_site_refinement_flags_adp
O1 O 0.57801(15) 0.36510(16) 0.35455(12) 0.0208(5) Uani 1 1 d . .
C1 C 0.5129(2) 0.3176(3) 0.2664(2) 0.0222(7) Uani 1 1 d . .
O2 O 0.52808(17) 0.36412(18) 0.19925(13) 0.0292(5) Uani 1 1 d . .
C2 C 0.4341(2) 0.2176(2) 0.2643(2) 0.0258(7) Uani 1 1 d . .
H2 H 0.3916 0.1790 0.2070 0.031 Uiso 1 1 calc R U
O3 O 0.79159(15) 0.21520(15) 0.51261(12) 0.0196(5) Uani 1 1 d . .
C3 C 0.4217(2) 0.1797(3) 0.3449(2) 0.0307(8) Uani 1 1 d . .
H3 H 0.3712 0.1143 0.3425 0.037 Uiso 1 1 calc R U
O4 O 0.75154(18) 0.08152(19) 0.60659(15) 0.0349(6) Uani 1 1 d . .
C4 C 0.4846(2) 0.2379(3) 0.4340(2) 0.0294(7) Uani 1 1 d . .
C5 C 0.5652(2) 0.3272(2) 0.43674(19) 0.0208(7) Uani 1 1 d . .
C6 C 0.6370(2) 0.3886(3) 0.52143(19) 0.0229(7) Uani 1 1 d . .
C7 C 0.6042(2) 0.3713(3) 0.6008(2) 0.0297(7) Uani 1 1 d . .
C8 C 0.5209(3) 0.2814(3) 0.5979(2) 0.0374(8) Uani 1 1 d . .
H8 H 0.5027 0.2687 0.6516 0.045 Uiso 1 1 calc R U
C9 C 0.4653(3) 0.2115(3) 0.5190(2) 0.0370(8) Uani 1 1 d . .
H9 H 0.4154 0.1474 0.5208 0.044 Uiso 1 1 calc R U
C10 C 0.6532(3) 0.4491(3) 0.6825(2) 0.0317(8) Uani 1 1 d . .
H10 H 0.6352 0.4352 0.7362 0.038 Uiso 1 1 calc R U
C11 C 0.7258(3) 0.5432(3) 0.6813(2) 0.0353(8) Uani 1 1 d . .
H11 H 0.7503 0.5988 0.7318 0.042 Uiso 1 1 calc R U
C12 C 0.7657(3) 0.5594(3) 0.6051(2) 0.0285(7) Uani 1 1 d . .
C13 C 0.7341(2) 0.4718(2) 0.52922(19) 0.0225(7) Uani 1 1 d . .
C14 C 0.7990(2) 0.4750(2) 0.46768(19) 0.0221(7) Uani 1 1 d . .
C15 C 0.8586(2) 0.5877(3) 0.4635(2) 0.0295(8) Uani 1 1 d . .
C16 C 0.8746(3) 0.6794(3) 0.5325(2) 0.0331(8) Uani 1 1 d . .
H16 H 0.9124 0.7531 0.5291 0.040 Uiso 1 1 calc R U
C17 C 0.8350(3) 0.6614(3) 0.6051(2) 0.0299(8) Uani 1 1 d . .
H17 H 0.8547 0.7181 0.6549 0.036 Uiso 1 1 calc R U
C18 C 0.9022(2) 0.6066(3) 0.3900(2) 0.0307(8) Uani 1 1 d . .
H18 H 0.9380 0.6818 0.3872 0.037 Uiso 1 1 calc R U
C19 C 0.8937(2) 0.5201(3) 0.3248(2) 0.0313(8) Uani 1 1 d . .
H19 H 0.9123 0.5397 0.2723 0.038 Uiso 1 1 calc R U
C20 C 0.8561(2) 0.3978(3) 0.3355(2) 0.0256(7) Uani 1 1 d . .
C21 C 0.8170(2) 0.3727(2) 0.41171(18) 0.0201(7) Uani 1 1 d . .
C22 C 0.8113(2) 0.2447(2) 0.43200(18) 0.0190(6) Uani 1 1 d . .
C23 C 0.8300(2) 0.1511(3) 0.37555(19) 0.0235(7) Uani 1 1 d . .
C24 C 0.8541(2) 0.1816(3) 0.2951(2) 0.0298(7) Uani 1 1 d . .
H24 H 0.8614 0.1195 0.2550 0.036 Uiso 1 1 calc R U
C25 C 0.8667(2) 0.3021(3) 0.2762(2) 0.0282(7) Uani 1 1 d . .
H25 H 0.8827 0.3222 0.2226 0.034 Uiso 1 1 calc R U
C26 C 0.8238(2) 0.0251(3) 0.4046(2) 0.0299(8) Uani 1 1 d . .
H26 H 0.8372 -0.0396 0.3693 0.036 Uiso 1 1 calc R U
C27 C 0.7991(3) -0.0007(3) 0.4811(2) 0.0314(8) Uani 1 1 d . .
H27 H 0.7953 -0.0834 0.4976 0.038 Uiso 1 1 calc R U
C28 C 0.7784(2) 0.0940(3) 0.5384(2) 0.0256(7) Uani 1 1 d . .

loop_
_atom_site_aniso_label
_atom_site_aniso_U_11
_atom_site_aniso_U_22
_atom_site_aniso_U_33
_atom_site_aniso_U_23
_atom_site_aniso_U_13
_atom_site_aniso_U_12
O1 0.0184(10) 0.0236(10) 0.0194(10) -0.0011(8) 0.0057(8) -0.0009(8)
C1 0.0206(15) 0.0251(15) 0.0212(15) -0.0038(13) 0.0079(13) 0.0031(13)
O2 0.0281(12) 0.0375(12) 0.0221(11) -0.0020(9) 0.0093(9) -0.0030(10)
C2 0.0192(15) 0.0231(16) 0.0318(17) -0.0069(13) 0.0055(13) -0.0019(13)
O3 0.0220(11) 0.0167(10) 0.0203(10) 0.0023(8) 0.0079(8) 0.0011(8)
C3 0.0200(16) 0.0250(16) 0.045(2) 0.0054(15) 0.0088(15) -0.0031(13)
O4 0.0382(14) 0.0356(13) 0.0348(13) 0.0125(10) 0.0180(11) 0.0000(10)
C4 0.0187(16) 0.0366(18) 0.0304(17) 0.0077(14) 0.0062(13) 0.0024(14)
C5 0.0170(15) 0.0243(15) 0.0232(15) 0.0026(12) 0.0100(12) 0.0040(12)
C6 0.0223(16) 0.0275(16) 0.0204(15) 0.0052(12) 0.0096(13) 0.0111(13)
C7 0.0213(17) 0.0344(17) 0.0313(17) 0.0039(14) 0.0074(14) 0.0115(15)
C8 0.0301(18) 0.059(2) 0.0257(18) 0.0110(16) 0.0131(15) 0.0065(17)
C9 0.0239(18) 0.046(2) 0.046(2) 0.0112(16) 0.0186(16) -0.0035(16)
C10 0.0312(18) 0.0422(19) 0.0208(16) 0.0024(14) 0.0086(14) 0.0186(16)
C11 0.0321(18) 0.0362(19) 0.0293(18) -0.0076(15) 0.0014(14) 0.0146(16)
C12 0.0262(17) 0.0309(17) 0.0232(16) -0.0011(13) 0.0029(13) 0.0105(14)
C13 0.0237(16) 0.0186(15) 0.0193(15) 0.0002(12) 0.0010(12) 0.0094(12)
C14 0.0164(15) 0.0198(15) 0.0227(15) 0.0021(12) -0.0014(12) 0.0032(12)
C15 0.0185(16) 0.0271(17) 0.0309(17) 0.0038(13) -0.0049(13) 0.0075(13)
C16 0.0254(17) 0.0192(16) 0.043(2) 0.0031(14) -0.0012(15) 0.0043(13)
C17 0.0258(17) 0.0195(16) 0.0328(17) -0.0103(13) -0.0026(14) 0.0078(13)
C18 0.0185(16) 0.0282(17) 0.0398(19) 0.0149(15) 0.0043(14) -0.0011(13)
C19 0.0195(16) 0.0392(19) 0.0312(18) 0.0130(15) 0.0047(14) -0.0023(14)
C20 0.0146(15) 0.0319(17) 0.0262(16) 0.0092(13) 0.0028(12) 0.0003(13)
C21 0.0122(14) 0.0230(15) 0.0194(14) 0.0014(12) -0.0008(12) 0.0001(12)
C22 0.0130(14) 0.0238(15) 0.0196(15) 0.0006(12) 0.0054(12) -0.0013(12)
C23 0.0166(15) 0.0266(16) 0.0264(16) -0.0047(13) 0.0070(13) 0.0005(12)
C24 0.0231(17) 0.0393(19) 0.0265(16) -0.0070(14) 0.0086(14) 0.0003(14)
C25 0.0182(16) 0.046(2) 0.0229(16) 0.0021(14) 0.0110(13) 0.0053(14)
C26 0.0247(17) 0.0244(16) 0.0407(19) -0.0132(14) 0.0121(15) 0.0029(13)
C27 0.0285(18) 0.0177(16) 0.049(2) 0.0000(14) 0.0160(16) 0.0014(13)
C28 0.0202(16) 0.0243(17) 0.0303(17) 0.0085(13) 0.0069(13) -0.0009(13)

loop_
_atom_type_symbol
_atom_type_description
_atom_type_scat_dispersion_real
_atom_type_scat_dispersion_imag
_atom_type_scat_source
C C 0.0033 0.0016 'International Tables Vol C Tables 4.2.6.8 and 6.1.1.4'
H H 0.0000 0.0000 'International Tables Vol C Tables 4.2.6.8 and 6.1.1.4'
O O 0.0106 0.0060 'International Tables Vol C Tables 4.2.6.8 and 6.1.1.4'

loop_
_geom_angle_atom_site_label_1
_geom_angle_atom_site_label_2
_geom_angle_atom_site_label_3
_geom_angle
C5 O1 C1 123.3(2)
O2 C1 O1 116.6(2)
O2 C1 C2 127.0(3)
O1 C1 C2 116.4(3)
C3 C2 C1 120.3(3)
C3 C2 H2 119.8
C1 C2 H2 119.8
C22 O3 C28 123.2(2)
C2 C3 C4 121.3(3)
C2 C3 H3 119.3
C4 C3 H3 119.3
C5 C4 C9 118.2(3)
C5 C4 C3 118.0(3)
C9 C4 C3 123.7(3)
C4 C5 O1 120.2(2)
C4 C5 C6 123.6(3)
O1 C5 C6 116.1(2)
C7 C6 C5 115.5(3)
C7 C6 C13 119.5(2)
C5 C6 C13 125.0(2)
C8 C7 C6 119.9(3)
C8 C7 C10 120.2(3)
C6 C7 C10 119.9(3)
C9 C8 C7 122.2(3)
C9 C8 H8 118.9
C7 C8 H8 118.9
C8 C9 C4 119.2(3)
C8 C9 H9 120.4
C4 C9 H9 120.4
C11 C10 C7 119.7(3)
C11 C10 H10 120.2
C7 C10 H10 120.2
C10 C11 C12 121.9(3)
C10 C11 H11 119.0
C12 C11 H11 119.0
C17 C12 C11 119.4(3)
C17 C12 C13 120.5(3)
C11 C12 C13 120.1(3)
C12 C13 C14 117.2(3)
C12 C13 C6 116.2(3)
C14 C13 C6 126.6(2)
C15 C14 C13 117.8(3)
C15 C14 C21 115.2(3)
C13 C14 C21 126.9(2)
C16 C15 C18 119.8(3)
C16 C15 C14 119.9(3)
C18 C15 C14 120.3(3)
C17 C16 C15 120.5(3)
C17 C16 H16 119.8
C15 C16 H16 119.8
C16 C17 C12 120.6(3)
C16 C17 H17 119.7
C12 C17 H17 119.7
C19 C18 C15 122.2(3)
C19 C18 H18 118.9
C15 C18 H18 118.9
C18 C19 C20 120.1(3)
C18 C19 H19 119.9
C20 C19 H19 119.9
C25 C20 C19 119.7(3)
C25 C20 C21 121.0(3)
C19 C20 C21 119.1(3)
C22 C21 C20 114.6(2)
C22 C21 C14 125.3(3)
C20 C21 C14 119.7(2)
O3 C22 C23 120.2(2)
O3 C22 C21 117.3(2)
C23 C22 C21 122.4(3)
C24 C23 C22 120.1(3)
C24 C23 C26 122.9(3)
C22 C23 C26 117.0(3)
C25 C24 C23 119.3(3)
C25 C24 H24 120.4
C23 C24 H24 120.4
C24 C25 C20 121.7(3)
C24 C25 H25 119.2
C20 C25 H25 119.2
C27 C26 C23 121.3(3)
C27 C26 H26 119.3
C23 C26 H26 119.3
C26 C27 C28 122.1(3)
C26 C27 H27 119.0
C28 C27 H27 119.0
O4 C28 O3 116.3(3)
O4 C28 C27 127.7(3)
O3 C28 C27 115.9(3)

loop_
_geom_bond_atom_site_label_1
_geom_bond_atom_site_label_2
_geom_bond_distance
O1 C5 1.373(3)
O1 C1 1.377(3)
C1 O2 1.209(3)
C1 C2 1.440(4)
C2 C3 1.350(4)
C2 H2 0.9300
O3 C22 1.368(3)
O3 C28 1.389(3)
C3 C4 1.429(4)
C3 H3 0.9300
O4 C28 1.203(3)
C4 C5 1.370(4)
C4 C9 1.423(4)
C5 C6 1.423(4)
C6 C7 1.415(4)
C6 C13 1.461(4)
C7 C8 1.398(4)
C7 C10 1.430(4)
C8 C9 1.363(4)
C8 H8 0.9300
C9 H9 0.9300
C10 C11 1.354(4)
C10 H10 0.9300
C11 C12 1.421(4)
C11 H11 0.9300
C12 C17 1.390(4)
C12 C13 1.426(4)
C13 C14 1.433(4)
C14 C15 1.430(4)
C14 C21 1.457(4)
C15 C16 1.399(4)
C15 C18 1.417(4)
C16 C17 1.371(4)
C16 H16 0.9300
C17 H17 0.9300
C18 C19 1.334(4)
C18 H18 0.9300
C19 C20 1.425(4)
C19 H19 0.9300
C20 C25 1.404(4)
C20 C21 1.430(4)
C21 C22 1.419(4)
C22 C23 1.395(4)
C23 C24 1.395(4)
C23 C26 1.437(4)
C24 C25 1.350(4)
C24 H24 0.9300
C25 H25 0.9300
C26 C27 1.331(4)
C26 H26 0.9300
C27 C28 1.422(4)
C27 H27 0.9300

loop_
_geom_torsion_atom_site_label_1
_geom_torsion_atom_site_label_2
_geom_torsion_atom_site_label_3
_geom_torsion_atom_site_label_4
_geom_torsion
C5 O1 C1 O2 175.8(2)
C5 O1 C1 C2 -4.2(4)
O2 C1 C2 C3 -176.3(3)
O1 C1 C2 C3 3.7(4)
C1 C2 C3 C4 0.8(4)
C2 C3 C4 C5 -5.1(4)
C2 C3 C4 C9 172.6(3)
C9 C4 C5 O1 -173.1(2)
C3 C4 C5 O1 4.7(4)
C9 C4 C5 C6 4.8(4)
C3 C4 C5 C6 -177.3(3)
C1 O1 C5 C4 -0.1(4)
C1 O1 C5 C6 -178.2(2)
C4 C5 C6 C7 -12.6(4)
O1 C5 C6 C7 165.4(2)
C4 C5 C6 C13 171.5(3)
O1 C5 C6 C13 -10.5(4)
C5 C6 C7 C8 11.3(4)
C13 C6 C7 C8 -172.6(3)
C5 C6 C7 C10 -166.3(2)
C13 C6 C7 C10 9.8(4)
C6 C7 C8 C9 -2.7(5)
C10 C7 C8 C9 174.9(3)
C7 C8 C9 C4 -5.7(5)
C5 C4 C9 C8 4.6(4)
C3 C4 C9 C8 -173.1(3)
C8 C7 C10 C11 -174.1(3)
C6 C7 C10 C11 3.5(4)
C7 C10 C11 C12 -7.0(4)
C10 C11 C12 C17 176.5(3)
C10 C11 C12 C13 -3.2(4)
C17 C12 C13 C14 15.4(4)
C11 C12 C13 C14 -164.9(2)
C17 C12 C13 C6 -163.7(2)
C11 C12 C13 C6 15.9(4)
C7 C6 C13 C12 -19.1(4)
C5 C6 C13 C12 156.6(3)
C7 C6 C13 C14 161.8(3)
C5 C6 C13 C14 -22.4(4)
C12 C13 C14 C15 -21.9(3)
C6 C13 C14 C15 157.1(2)
C12 C13 C14 C21 154.4(3)
C6 C13 C14 C21 -26.6(4)
C13 C14 C15 C16 14.2(4)
C21 C14 C15 C16 -162.5(2)
C13 C14 C15 C18 -166.1(2)
C21 C14 C15 C18 17.2(4)
C18 C15 C16 C17 -178.7(2)
C14 C15 C16 C17 0.9(4)
C15 C16 C17 C12 -8.1(4)
C11 C12 C17 C16 -180.0(3)
C13 C12 C17 C16 -0.3(4)
C16 C15 C18 C19 177.1(3)
C14 C15 C18 C19 -2.5(4)
C15 C18 C19 C20 -9.7(4)
C18 C19 C20 C25 -168.9(3)
C18 C19 C20 C21 6.0(4)
C25 C20 C21 C22 10.8(4)
C19 C20 C21 C22 -164.0(2)
C25 C20 C21 C14 -175.7(2)
C19 C20 C21 C14 9.5(4)
C15 C14 C21 C22 152.4(2)
C13 C14 C21 C22 -24.0(4)
C15 C14 C21 C20 -20.4(3)
C13 C14 C21 C20 163.2(3)
C28 O3 C22 C23 -6.0(3)
C28 O3 C22 C21 176.8(2)
C20 C21 C22 O3 170.5(2)
C14 C21 C22 O3 -2.6(4)
C20 C21 C22 C23 -6.6(4)
C14 C21 C22 C23 -179.7(2)
O3 C22 C23 C24 -177.8(2)
C21 C22 C23 C24 -0.8(4)
O3 C22 C23 C26 1.9(4)
C21 C22 C23 C26 179.0(2)
C22 C23 C24 C25 4.3(4)
C26 C23 C24 C25 -175.4(3)
C23 C24 C25 C20 0.0(4)
C19 C20 C25 C24 166.9(3)
C21 C20 C25 C24 -7.9(4)
C24 C23 C26 C27 -179.1(3)
C22 C23 C26 C27 1.2(4)
C23 C26 C27 C28 -0.4(4)
C22 O3 C28 O4 -173.8(2)
C22 O3 C28 C27 6.5(3)
C26 C27 C28 O4 177.1(3)
C26 C27 C28 O3 -3.2(4)
